data_1528000
loop_
_publ_author_name
'Rossi, D.'
'Ferro, R.'
'Zanicchi, G.'
'Marazza, R.'

_publ_section_title
;
 On some R Cd Tl alloys (R= rare earth)
;
_journal_name_full 'Journal of the Less-Common Metals'
_journal_page_first 37
_journal_page_last 39
_journal_volume 158
_journal_year 1990
_chemical_formula_sum 'Cd Tl Yb'
_chemical_name_systematic '(Cd Tl) Yb'
_space_group_IT_number 191
_symmetry_space_group_name_Hall '-P 6 2'
_symmetry_space_group_name_H-M 'P 6/m m m'
_cell_angle_alpha 90
_cell_angle_beta 90
_cell_angle_gamma 120
_cell_formula_units_Z 1
_cell_length_a 4.967
_cell_length_b 4.967
_cell_length_c 3.673
_cell_volume 78.477
_citation_journal_id_ASTM JCOMAH
_cod_data_source_file Rossi_JCOMAH_1990_267.cif
_cod_data_source_block Cd1Tl1Yb1
_cod_original_cell_volume 78.47655
_cod_original_formula_sum 'Cd1 Tl1 Yb1'
_cod_database_code 1528000

loop_
_symmetry_equiv_pos_as_xyz
x,y,z
x-y,x,z
-y,x-y,z
-x,-y,z
-x+y,-x,z
y,-x+y,z
-y,-x,-z
x-y,-y,-z
x,x-y,-z
y,x,-z
-x+y,y,-z
-x,-x+y,-z
-x,-y,-z
-x+y,-x,-z
y,-x+y,-z
x,y,-z
x-y,x,-z
-y,x-y,-z
y,x,z
-x+y,y,z
-x,-x+y,z
-y,-x,z
x-y,-y,z
x,x-y,z

loop_
_atom_site_label
_atom_site_type_symbol
_atom_site_fract_x
_atom_site_fract_y
_atom_site_fract_z
_atom_site_occupancy
_atom_site_U_iso_or_equiv
Tl1 Tl 0.3333 0.6667 0.5 0.5 0.0
Cd1 Cd 0.3333 0.6667 0.5 0.5 0.0
Yb1 Yb 0 0 0 1 0.0
